data_7246090
loop_
_publ_author_name
'Rekha Rout, Smruti'
'Kenguva, Gowtham'
'Giri, Lopamudra'
'Dandela, Rambabu'

_publ_section_title
;
 Novel salts of the antiemetic drug domperidone: synthesis,
 characterization and physicochemical property investigation
;
_journal_issue 4
_journal_name_full CrystEngComm
_journal_page_first 513
_journal_page_last 524
_journal_paper_doi 10.1039/D2CE00902A
_journal_volume 25
_journal_year 2023
_chemical_formula_moiety 'C22 H25 Cl N5 O2,C6 H7 O7,O'
_chemical_formula_sum 'C28 H32 Cl N5 O10'
_chemical_formula_weight 634.04
_space_group_crystal_system triclinic
_space_group_IT_number 2
_space_group_name_Hall '-P 1'
_space_group_name_H-M_alt 'P -1'
_atom_sites_solution_hydrogens mixed
_audit_creation_method SHELXL-2018/3
_audit_update_record
;
2022-06-30 deposited with the CCDC.	2022-12-12 downloaded from the CCDC.
;
_cell_angle_alpha 77.20(1)
_cell_angle_beta 75.01(4)
_cell_angle_gamma 66.00(1)
_cell_formula_units_Z 2
_cell_length_a 10.639(3)
_cell_length_b 11.700(2)
_cell_length_c 13.178(3)
_cell_measurement_reflns_used 5004
_cell_measurement_temperature 293(2)
_cell_measurement_theta_max 0.955
_cell_measurement_theta_min 0.947
_cell_volume 1434.9(6)
_computing_cell_refinement 'Bruker SHELXL'
_computing_data_collection 'Bruker APEX3'
_computing_data_reduction 'Bruker SAINT'
_computing_molecular_graphics 'Bruker SHELXTL'
_computing_publication_material 'Bruker SHELXTL'
_computing_structure_refinement 'SHELXL-2018/3 (Sheldrick, 2018)'
_computing_structure_solution 'SHELXT 2018/2 (Sheldrick, 2018)'
_diffrn_ambient_temperature 293(2)
_diffrn_measured_fraction_theta_full 0.982
_diffrn_measured_fraction_theta_max 0.983
_diffrn_measurement_device_type 'Bruker D8 Venture photon 100 CMOS detector'
_diffrn_measurement_method 'Omega and Phi scans'
_diffrn_radiation_type MoK\a
_diffrn_radiation_wavelength 0.71073
_diffrn_reflns_av_R_equivalents 0.0461
_diffrn_reflns_av_unetI/netI 0.0383
_diffrn_reflns_Laue_measured_fraction_full 0.982
_diffrn_reflns_Laue_measured_fraction_max 0.983
_diffrn_reflns_limit_h_max 13
_diffrn_reflns_limit_h_min -13
_diffrn_reflns_limit_k_max 15
_diffrn_reflns_limit_k_min -15
_diffrn_reflns_limit_l_max 17
_diffrn_reflns_limit_l_min -17
_diffrn_reflns_number 27110
_diffrn_reflns_point_group_measured_fraction_full 0.982
_diffrn_reflns_point_group_measured_fraction_max 0.983
_diffrn_reflns_theta_full 25.242
_diffrn_reflns_theta_max 27.576
_diffrn_reflns_theta_min 2.282
_diffrn_source microfocus
_exptl_absorpt_coefficient_mu 0.201
_exptl_absorpt_correction_T_max 0.7456
_exptl_absorpt_correction_T_min 0.6692
_exptl_absorpt_correction_type multi-scan
_exptl_absorpt_process_details
;
 SADABS 2016/2: Krause, L., Herbst-Irmer, R., Sheldrick G.M. & Stalke D.,
 J. Appl. Cryst. 48 (2015) 3-10
;
_exptl_crystal_colour colorless
_exptl_crystal_density_diffrn 1.467
_exptl_crystal_description block
_exptl_crystal_F_000 664.0
_exptl_crystal_size_max 0.27
_exptl_crystal_size_mid 0.25
_exptl_crystal_size_min 0.23
_refine_diff_density_max 0.878
_refine_diff_density_min -0.349
_refine_diff_density_rms 0.044
_refine_ls_extinction_method none
_refine_ls_goodness_of_fit_ref 0.929
_refine_ls_hydrogen_treatment mixed
_refine_ls_matrix_type full
_refine_ls_number_parameters 410
_refine_ls_number_reflns 6529
_refine_ls_number_restraints 0
_refine_ls_restrained_S_all 0.929
_refine_ls_R_factor_all 0.0744
_refine_ls_R_factor_gt 0.0546
_refine_ls_shift/su_max 0.001
_refine_ls_shift/su_mean 0.000
_refine_ls_structure_factor_coef Fsqd
_refine_ls_weighting_details 'w=1/[\s^2^(Fo^2^)+(0.1000P)^2^+0.9026P] where P=(Fo^2^+2Fc^2^)/3'
_refine_ls_weighting_scheme calc
_refine_ls_wR_factor_gt 0.1532
_refine_ls_wR_factor_ref 0.1750
_reflns_Friedel_coverage 0.000
_reflns_number_gt 5004
_reflns_number_total 6637
_reflns_threshold_expression 'I > 2\s(I)'
_cod_data_source_file d2ce00902a2.cif
_cod_data_source_block NCA_0m_a
_cod_depositor_comments 'Adding full bibliography for 7246090--7246098.cif.'
_cod_original_cell_volume 1435.1(1)
_cod_database_code 7246090
_shelx_shelxl_version_number 2018/3
_shelx_space_group_comment
;
The symmetry employed for this shelxl refinement is uniquely defined
by the following loop, which should always be used as a source of
symmetry information in preference to the above space-group names.
They are only intended as comments.
;
_shelx_estimated_absorpt_t_min 0.947
_shelx_estimated_absorpt_t_max 0.955

loop_
_space_group_symop_operation_xyz
'x, y, z'
'-x, -y, -z'

loop_
_atom_site_label
_atom_site_type_symbol
_atom_site_fract_x
_atom_site_fract_y
_atom_site_fract_z
_atom_site_U_iso_or_equiv
_atom_site_adp_type
_atom_site_occupancy
_atom_site_site_symmetry_order
_atom_site_calc_flag
_atom_site_refinement_flags_posn
_atom_site_refinement_flags_adp
_atom_site_refinement_flags_occupancy
_atom_site_disorder_assembly
_atom_site_disorder_group
Cl1 Cl 0.46167(8) 0.06626(7) 0.27256(6) 0.0640(2) Uani 1 1 d . . . . .
O2 O 0.90308(15) 0.08675(16) 0.61284(13) 0.0499(4) Uani 1 1 d . . . . .
O5 O 0.87737(16) 0.58235(17) 0.69348(14) 0.0507(4) Uani 1 1 d . . . . .
H5 H 0.896469 0.530558 0.653478 0.076 Uiso 1 1 calc R U . . .
O8 O 1.10018(17) 0.57052(16) 0.44855(14) 0.0532(4) Uani 1 1 d . . . . .
O6 O 1.13401(19) 0.40149(15) 0.69486(13) 0.0527(4) Uani 1 1 d . . . . .
O9 O 0.89205(18) 0.72037(17) 0.43532(14) 0.0554(4) Uani 1 1 d . . . . .
H9 H 0.896039 0.680508 0.389879 0.083 Uiso 1 1 calc R U . . .
O7 O 1.23617(17) 0.54188(19) 0.65956(13) 0.0556(4) Uani 1 1 d . . . . .
N4 N 0.67264(16) 0.18137(15) 0.58879(13) 0.0367(4) Uani 1 1 d . . . . .
N3 N 0.42776(18) 0.47614(15) 0.78277(13) 0.0338(3) Uani 1 1 d . . . . .
N5 N 0.82099(19) 0.03790(17) 0.48754(16) 0.0436(4) Uani 1 1 d . . . . .
O1 O 0.2667(2) 0.6253(2) 1.11152(16) 0.0672(5) Uani 1 1 d . . . . .
N2 N 0.1553(2) 0.77464(17) 0.98392(14) 0.0437(4) Uani 1 1 d . . . . .
N1 N 0.0245(2) 0.7161(2) 1.12608(18) 0.0578(5) Uani 1 1 d . . . . .
O3 O 1.0898(3) 0.5448(2) 0.89337(16) 0.0804(6) Uani 1 1 d . . . . .
O4 O 0.8600(2) 0.6140(3) 0.93585(18) 0.0813(6) Uani 1 1 d . . . . .
C12 C 0.5849(2) 0.40454(18) 0.61478(15) 0.0366(4) Uani 1 1 d . . . . .
H12A H 0.662689 0.414663 0.560904 0.044 Uiso 1 1 calc R U . . .
H12B H 0.506018 0.426646 0.580682 0.044 Uiso 1 1 calc R U . . .
C15 C 0.4635(2) 0.34225(18) 0.83366(16) 0.0376(4) Uani 1 1 d . . . . .
H15A H 0.383323 0.334275 0.885685 0.045 Uiso 1 1 calc R U . . .
H15B H 0.540261 0.319155 0.870414 0.045 Uiso 1 1 calc R U . . .
C22 C 0.5989(2) 0.17178(18) 0.51981(16) 0.0358(4) Uani 1 1 d . . . . .
C11 C 0.5461(2) 0.49129(19) 0.69679(16) 0.0384(4) Uani 1 1 d . . . . .
H11A H 0.626949 0.472471 0.727607 0.046 Uiso 1 1 calc R U . . .
H11B H 0.518617 0.578096 0.662962 0.046 Uiso 1 1 calc R U . . .
C21 C 0.4616(2) 0.2318(2) 0.50662(17) 0.0407(5) Uani 1 1 d . . . . .
H21 H 0.397586 0.292967 0.548558 0.049 Uiso 1 1 calc R U . . .
C14 C 0.5051(2) 0.25261(18) 0.75293(16) 0.0368(4) Uani 1 1 d . . . . .
H14A H 0.425338 0.269478 0.721461 0.044 Uiso 1 1 calc R U . . .
H14B H 0.533224 0.166324 0.787938 0.044 Uiso 1 1 calc R U . . .
C13 C 0.62574(19) 0.26845(18) 0.66639(16) 0.0351(4) Uani 1 1 d . . . . .
H13 H 0.704734 0.249653 0.700641 0.042 Uiso 1 1 calc R U . . .
C27 C 1.0021(2) 0.6618(2) 0.47942(17) 0.0400(4) Uani 1 1 d . . . . .
C18 C 0.6555(2) 0.04339(19) 0.38061(17) 0.0434(5) Uani 1 1 d . . . . .
H18 H 0.718627 -0.019381 0.339905 0.052 Uiso 1 1 calc R U . . .
C16 C 0.8100(2) 0.09963(19) 0.56733(17) 0.0398(5) Uani 1 1 d . . . . .
C17 C 0.6939(2) 0.07975(18) 0.45585(16) 0.0378(4) Uani 1 1 d . . . . .
C28 C 1.1328(2) 0.5116(2) 0.67584(16) 0.0411(5) Uani 1 1 d . . . . .
C20 C 0.4218(2) 0.1981(2) 0.42867(18) 0.0437(5) Uani 1 1 d . . . . .
H20 H 0.330350 0.238141 0.416956 0.052 Uiso 1 1 calc R U . . .
C10 C 0.3875(2) 0.5606(2) 0.86578(17) 0.0432(5) Uani 1 1 d . . . . .
H10A H 0.469191 0.543844 0.894815 0.052 Uiso 1 1 calc R U . . .
H10B H 0.317860 0.541118 0.922982 0.052 Uiso 1 1 calc R U . . .
C25 C 0.9898(2) 0.62287(19) 0.67685(16) 0.0394(4) Uani 1 1 d . . . . .
C26 C 0.9936(3) 0.7158(2) 0.57476(18) 0.0475(5) Uani 1 1 d . . . . .
H26A H 0.909931 0.791651 0.582308 0.057 Uiso 1 1 calc R U . . .
H26B H 1.073969 0.739380 0.564384 0.057 Uiso 1 1 calc R U . . .
C19 C 0.5174(2) 0.1054(2) 0.36852(17) 0.0425(5) Uani 1 1 d . . . . .
C9 C 0.3291(3) 0.6988(2) 0.82269(18) 0.0476(5) Uani 1 1 d . . . . .
H9A H 0.251637 0.714481 0.788994 0.057 Uiso 1 1 calc R U . . .
H9B H 0.401097 0.719891 0.769251 0.057 Uiso 1 1 calc R U . . .
C7 C 0.1603(3) 0.6966(2) 1.07845(18) 0.0474(5) Uani 1 1 d . . . . .
C1 C 0.0170(2) 0.8429(2) 0.97281(19) 0.0477(5) Uani 1 1 d . . . . .
C8 C 0.2789(3) 0.7825(2) 0.9089(2) 0.0491(5) Uani 1 1 d . . . . .
H8A H 0.354052 0.759814 0.947259 0.059 Uiso 1 1 calc R U . . .
H8B H 0.258787 0.869348 0.876103 0.059 Uiso 1 1 calc R U . . .
C6 C -0.0656(3) 0.8054(2) 1.0627(2) 0.0534(6) Uani 1 1 d . . . . .
C24 C 0.9594(3) 0.6965(2) 0.76909(19) 0.0553(6) Uani 1 1 d . . . . .
H24A H 1.023655 0.740278 0.754514 0.066 Uiso 1 1 calc R U . . .
H24B H 0.864905 0.759301 0.774759 0.066 Uiso 1 1 calc R U . . .
C23 C 0.9741(3) 0.6114(3) 0.8723(2) 0.0575(6) Uani 1 1 d . . . . .
C2 C -0.0412(3) 0.9324(2) 0.8943(2) 0.0651(7) Uani 1 1 d . . . . .
H2 H 0.014221 0.957991 0.833995 0.078 Uiso 1 1 calc R U . . .
C5 C -0.2090(3) 0.8567(3) 1.0773(3) 0.0796(10) Uani 1 1 d . . . . .
H5A H -0.264291 0.832136 1.138288 0.096 Uiso 1 1 calc R U . . .
C3 C -0.1857(4) 0.9831(3) 0.9085(4) 0.0923(13) Uani 1 1 d . . . . .
H3 H -0.228593 1.043534 0.856341 0.111 Uiso 1 1 calc R U . . .
C4 C -0.2675(4) 0.9457(4) 0.9985(5) 0.1001(14) Uani 1 1 d . . . . .
H4 H -0.364475 0.981668 1.005925 0.120 Uiso 1 1 calc R U . . .
H100 H 0.354(3) 0.499(2) 0.750(2) 0.049(7) Uiso 1 1 d . . . . .
H101 H 0.893(3) -0.002(3) 0.457(2) 0.055(8) Uiso 1 1 d . . . . .
H102 H -0.003(4) 0.667(3) 1.188(3) 0.085(10) Uiso 1 1 d . . . . .
O15 O 0.6235(14) 0.6414(12) 0.8796(11) 0.397(6) Uiso 1 1 d . . . . .
H150 H 0.887(4) 0.548(4) 1.001(3) 0.106(13) Uiso 1 1 d . . . . .

loop_
_atom_site_aniso_label
_atom_site_aniso_U_11
_atom_site_aniso_U_22
_atom_site_aniso_U_33
_atom_site_aniso_U_23
_atom_site_aniso_U_13
_atom_site_aniso_U_12
Cl1 0.0759(5) 0.0682(4) 0.0615(4) -0.0162(3) -0.0173(3) -0.0339(3)
O2 0.0280(7) 0.0575(10) 0.0507(9) -0.0088(7) -0.0090(6) -0.0005(6)
O5 0.0384(8) 0.0608(10) 0.0529(10) -0.0157(8) 0.0020(7) -0.0206(7)
O8 0.0386(8) 0.0595(10) 0.0598(10) -0.0157(8) -0.0151(7) -0.0091(7)
O6 0.0629(10) 0.0427(9) 0.0490(9) 0.0022(7) -0.0243(8) -0.0121(7)
O9 0.0483(9) 0.0593(10) 0.0513(10) -0.0087(8) -0.0218(8) -0.0044(8)
O7 0.0419(9) 0.0812(12) 0.0461(9) 0.0013(8) -0.0151(7) -0.0261(8)
N4 0.0238(7) 0.0357(8) 0.0416(9) -0.0067(7) -0.0038(6) -0.0028(6)
N3 0.0335(8) 0.0332(8) 0.0319(8) -0.0024(6) -0.0065(7) -0.0104(7)
N5 0.0297(9) 0.0381(9) 0.0476(10) -0.0089(8) -0.0022(8) 0.0015(7)
O1 0.0666(12) 0.0735(12) 0.0629(12) 0.0046(10) -0.0290(10) -0.0242(10)
N2 0.0453(10) 0.0445(10) 0.0406(9) -0.0080(7) -0.0045(8) -0.0168(8)
N1 0.0605(13) 0.0687(14) 0.0475(11) -0.0093(10) 0.0003(10) -0.0327(11)
O3 0.0779(15) 0.1088(18) 0.0472(11) 0.0063(11) -0.0138(10) -0.0346(13)
O4 0.0742(14) 0.1016(17) 0.0529(12) -0.0066(12) -0.0016(10) -0.0255(13)
C12 0.0329(10) 0.0379(10) 0.0339(9) 0.0000(7) -0.0032(7) -0.0122(8)
C15 0.0409(11) 0.0345(9) 0.0335(10) 0.0012(7) -0.0062(8) -0.0134(8)
C22 0.0295(9) 0.0321(9) 0.0402(10) -0.0029(7) -0.0024(8) -0.0093(7)
C11 0.0405(11) 0.0383(10) 0.0359(10) -0.0006(8) -0.0038(8) -0.0182(8)
C21 0.0291(9) 0.0424(11) 0.0459(11) -0.0092(9) -0.0025(8) -0.0098(8)
C14 0.0369(10) 0.0313(9) 0.0381(10) -0.0020(7) -0.0045(8) -0.0114(8)
C13 0.0272(9) 0.0361(9) 0.0375(10) -0.0052(8) -0.0063(7) -0.0071(7)
C27 0.0367(10) 0.0425(11) 0.0387(10) 0.0038(8) -0.0092(8) -0.0159(9)
C18 0.0471(12) 0.0346(10) 0.0412(11) -0.0054(8) -0.0009(9) -0.0122(9)
C16 0.0286(9) 0.0360(10) 0.0417(11) -0.0007(8) -0.0031(8) -0.0033(8)
C17 0.0325(10) 0.0314(9) 0.0399(10) -0.0016(8) -0.0010(8) -0.0074(7)
C28 0.0415(11) 0.0486(12) 0.0315(10) -0.0001(8) -0.0127(8) -0.0143(9)
C20 0.0346(10) 0.0479(12) 0.0486(12) -0.0036(9) -0.0072(9) -0.0172(9)
C10 0.0516(12) 0.0391(11) 0.0367(10) -0.0065(8) -0.0069(9) -0.0146(9)
C25 0.0410(11) 0.0410(10) 0.0361(10) -0.0030(8) -0.0090(8) -0.0150(9)
C26 0.0578(14) 0.0403(11) 0.0451(12) 0.0028(9) -0.0180(10) -0.0181(10)
C19 0.0486(12) 0.0430(11) 0.0401(11) -0.0014(8) -0.0069(9) -0.0241(9)
C9 0.0594(14) 0.0371(11) 0.0411(11) -0.0058(8) -0.0012(10) -0.0175(10)
C7 0.0534(13) 0.0528(13) 0.0421(11) -0.0084(9) -0.0100(10) -0.0242(11)
C1 0.0498(13) 0.0431(11) 0.0519(13) -0.0205(10) -0.0095(10) -0.0116(10)
C8 0.0532(13) 0.0423(11) 0.0531(13) -0.0130(10) 0.0019(10) -0.0228(10)
C6 0.0472(13) 0.0573(14) 0.0607(15) -0.0266(12) -0.0016(11) -0.0200(11)
C24 0.0673(16) 0.0527(13) 0.0459(13) -0.0124(10) -0.0096(11) -0.0200(12)
C23 0.0701(17) 0.0650(15) 0.0413(12) -0.0176(11) -0.0070(12) -0.0255(13)
C2 0.0773(19) 0.0455(13) 0.0656(17) -0.0151(12) -0.0230(14) -0.0061(12)
C5 0.0495(16) 0.087(2) 0.109(3) -0.049(2) 0.0025(17) -0.0240(16)
C3 0.082(2) 0.0631(19) 0.125(3) -0.035(2) -0.055(3) 0.0124(17)
C4 0.0537(19) 0.092(3) 0.157(4) -0.062(3) -0.033(2) 0.0015(18)

loop_
_atom_type_symbol
_atom_type_description
_atom_type_scat_dispersion_real
_atom_type_scat_dispersion_imag
_atom_type_scat_source
C C 0.0033 0.0016 'International Tables Vol C Tables 4.2.6.8 and 6.1.1.4'
H H 0.0000 0.0000 'International Tables Vol C Tables 4.2.6.8 and 6.1.1.4'
Cl Cl 0.1484 0.1585 'International Tables Vol C Tables 4.2.6.8 and 6.1.1.4'
N N 0.0061 0.0033 'International Tables Vol C Tables 4.2.6.8 and 6.1.1.4'
O O 0.0106 0.0060 'International Tables Vol C Tables 4.2.6.8 and 6.1.1.4'

loop_
_geom_angle_atom_site_label_1
_geom_angle_atom_site_label_2
_geom_angle_atom_site_label_3
_geom_angle
_geom_angle_site_symmetry_1
_geom_angle_site_symmetry_3
_geom_angle_publ_flag
C16 N4 C22 109.17(17) . . ?
C16 N4 C13 121.60(17) . . ?
C22 N4 C13 129.00(15) . . ?
C15 N3 C10 109.58(15) . . ?
C15 N3 C11 111.09(15) . . ?
C10 N3 C11 112.24(16) . . ?
C16 N5 C17 110.46(17) . . ?
C7 N2 C1 110.01(19) . . ?
C7 N2 C8 123.5(2) . . ?
C1 N2 C8 126.5(2) . . ?
C7 N1 C6 110.3(2) . . ?
C11 C12 C13 110.27(16) . . ?
N3 C15 C14 111.74(16) . . ?
C21 C22 N4 133.00(19) . . ?
C21 C22 C17 120.3(2) . . ?
N4 C22 C17 106.70(17) . . ?
N3 C11 C12 111.04(16) . . ?
C22 C21 C20 117.87(19) . . ?
C15 C14 C13 110.51(16) . . ?
N4 C13 C12 111.84(16) . . ?
N4 C13 C14 112.60(16) . . ?
C12 C13 C14 109.84(15) . . ?
O8 C27 O9 123.8(2) . . ?
O8 C27 C26 122.8(2) . . ?
O9 C27 C26 113.43(19) . . ?
C17 C18 C19 116.14(19) . . ?
O2 C16 N5 127.50(19) . . ?
O2 C16 N4 125.5(2) . . ?
N5 C16 N4 106.98(18) . . ?
C18 C17 N5 130.82(19) . . ?
C18 C17 C22 122.48(19) . . ?
N5 C17 C22 106.68(19) . . ?
O7 C28 O6 126.2(2) . . ?
O7 C28 C25 115.4(2) . . ?
O6 C28 C25 118.34(19) . . ?
C19 C20 C21 120.3(2) . . ?
N3 C10 C9 112.47(17) . . ?
O5 C25 C26 111.21(18) . . ?
O5 C25 C24 105.86(18) . . ?
C26 C25 C24 106.79(18) . . ?
O5 C25 C28 112.58(17) . . ?
C26 C25 C28 110.46(18) . . ?
C24 C25 C28 109.67(18) . . ?
C27 C26 C25 112.53(18) . . ?
C20 C19 C18 122.9(2) . . ?
C20 C19 Cl1 118.38(18) . . ?
C18 C19 Cl1 118.75(17) . . ?
C10 C9 C8 111.88(19) . . ?
O1 C7 N1 128.2(2) . . ?
O1 C7 N2 125.7(2) . . ?
N1 C7 N2 106.1(2) . . ?
C2 C1 C6 121.3(3) . . ?
C2 C1 N2 132.0(3) . . ?
C6 C1 N2 106.7(2) . . ?
N2 C8 C9 114.19(19) . . ?
C5 C6 C1 121.5(3) . . ?
C5 C6 N1 131.6(3) . . ?
C1 C6 N1 106.9(2) . . ?
C23 C24 C25 111.9(2) . . ?
O3 C23 O4 122.8(3) . . ?
O3 C23 C24 121.0(3) . . ?
O4 C23 C24 116.1(3) . . ?
C1 C2 C3 117.2(3) . . ?
C6 C5 C4 117.3(4) . . ?
C4 C3 C2 121.2(4) . . ?
C5 C4 C3 121.5(3) . . ?

loop_
_geom_bond_atom_site_label_1
_geom_bond_atom_site_label_2
_geom_bond_distance
_geom_bond_site_symmetry_2
_geom_bond_publ_flag
Cl1 C19 1.739(2) . ?
O2 C16 1.229(3) . ?
O5 C25 1.409(3) . ?
O8 C27 1.209(3) . ?
O6 C28 1.252(3) . ?
O9 C27 1.304(3) . ?
O7 C28 1.242(3) . ?
N4 C16 1.378(2) . ?
N4 C22 1.393(3) . ?
N4 C13 1.455(3) . ?
N3 C15 1.493(2) . ?
N3 C10 1.499(3) . ?
N3 C11 1.502(2) . ?
N5 C16 1.358(3) . ?
N5 C17 1.380(3) . ?
O1 C7 1.222(3) . ?
N2 C7 1.371(3) . ?
N2 C1 1.389(3) . ?
N2 C8 1.449(3) . ?
N1 C7 1.364(3) . ?
N1 C6 1.386(4) . ?
O3 C23 1.225(3) . ?
O4 C23 1.277(4) . ?
C12 C11 1.511(3) . ?
C12 C13 1.516(3) . ?
C15 C14 1.517(3) . ?
C22 C21 1.379(3) . ?
C22 C17 1.403(3) . ?
C21 C20 1.389(3) . ?
C14 C13 1.525(3) . ?
C27 C26 1.494(3) . ?
C18 C17 1.367(3) . ?
C18 C19 1.384(3) . ?
C28 C25 1.547(3) . ?
C20 C19 1.380(3) . ?
C10 C9 1.510(3) . ?
C25 C26 1.534(3) . ?
C25 C24 1.535(3) . ?
C9 C8 1.514(3) . ?
C1 C2 1.369(4) . ?
C1 C6 1.383(4) . ?
C6 C5 1.370(4) . ?
C24 C23 1.499(4) . ?
C2 C3 1.382(5) . ?
C5 C4 1.371(6) . ?
C3 C4 1.379(6) . ?
